data_2223378
loop_
_publ_author_name
'Ahmadi, Roya'
'Kalateh, Khadijeh'
'Alizadeh, Robabeh'
'Khoshtarkib, Zeinab'
'Amani, Vahid'

_publ_section_title
Tetrakis(6-methyl-2,2'-bipyridine)-1\k^2^<i>N</i>,<i>N</i>';2\k^2^<i>N</i>,<i>N</i>';3\k^2^<i>N</i>,<i>N</i>';4\k^2^<i>N</i>,<i>N</i>'-tetra-\m-nitrato-1:2\k^2^<i>O</i>:<i>O</i>';2:3\k^3^<i>O</i>:<i>O</i>',<i>O</i>'';2:3\k^3^<i>O</i>,<i>O</i>':<i>O</i>'';3:4\k^2^<i>O</i>:<i>O</i>'-tetranitrato-1\k^4^<i>O</i>,<i>O</i>';4\k^2^<i>O</i>,<i>O</i>'-tetralead(II)
_journal_coeditor_code HB5028
_journal_issue 10
_journal_name_full 'Acta Crystallographica Section E'
_journal_page_first m1169
_journal_page_last m1170
_journal_paper_doi 10.1107/S160053680903459X
_journal_volume 65
_journal_year 2009
_chemical_formula_iupac '[Pb4 (N O3)8 (C11 H10 N2)4]'
_chemical_formula_moiety 'C22 H20 N8 O12 Pb2'
_chemical_formula_sum 'C22 H20 N8 O12 Pb2'
_chemical_formula_weight 1002.84
_chemical_name_systematic
;
Tetrakis(6-methyl-2,2'-bipyridine)-1\k^2^<i>N</i>,<i>N</i>';
2\k^2^<i>N</i>,<i>N</i>';3\k^2^<i>N</i>,<i>N</i>';4\k^2^<i>N</i>,<i>N</i>'-
tetra-\m-nitrato-1:2\k^2^<i>O</i>:<i>O</i>';2:3\k^3^<i>O</i>:
<i>O</i>',<i>O</i>'';2:3\k^3^<i>O</i>,<i>O</i>':<i>O</i>'';
3:4\k^2^<i>O</i>:<i>O</i>'-tetranitrato-
1\k^4^<i>O</i>,<i>O</i>';4\k^2^<i>O</i>,<i>O</i>'-tetralead(II)
;
_space_group_IT_number 2
_symmetry_cell_setting triclinic
_symmetry_space_group_name_Hall '-P 1'
_symmetry_space_group_name_H-M 'P -1'
_atom_sites_solution_hydrogens geom
_atom_sites_solution_primary direct
_atom_sites_solution_secondary difmap
_audit_creation_method SHELXL-97
_cell_angle_alpha 109.25(3)
_cell_angle_beta 95.43(3)
_cell_angle_gamma 105.62(3)
_cell_formula_units_Z 2
_cell_length_a 11.093(2)
_cell_length_b 11.266(2)
_cell_length_c 12.642(3)
_cell_measurement_reflns_used 1311
_cell_measurement_temperature 298(2)
_cell_measurement_theta_max 29.24
_cell_measurement_theta_min 1.74
_cell_volume 1407.0(7)
_computing_cell_refinement 'SAINT (Bruker, 1998)'
_computing_data_collection 'SMART (Bruker, 1998)'
_computing_data_reduction 'SAINT (Bruker, 1998)'
_computing_molecular_graphics 'ORTEP-3 (Farrugia, 1997)'
_computing_publication_material 'WinGX (Farrugia, 1999)'
_computing_structure_refinement 'SHELXTL (Sheldrick, 2008)'
_computing_structure_solution 'SHELXTL (Sheldrick, 2008)'
_diffrn_ambient_temperature 298(2)
_diffrn_measured_fraction_theta_full 0.987
_diffrn_measured_fraction_theta_max 0.987
_diffrn_measurement_device_type 'Bruker SMART CCD'
_diffrn_measurement_method \w
_diffrn_radiation_monochromator graphite
_diffrn_radiation_source 'fine-focus sealed tube'
_diffrn_radiation_type MoK\a
_diffrn_radiation_wavelength 0.71073
_diffrn_reflns_av_R_equivalents 0.0888
_diffrn_reflns_av_sigmaI/netI 0.0752
_diffrn_reflns_limit_h_max 15
_diffrn_reflns_limit_h_min -15
_diffrn_reflns_limit_k_max 14
_diffrn_reflns_limit_k_min -15
_diffrn_reflns_limit_l_max 17
_diffrn_reflns_limit_l_min -17
_diffrn_reflns_number 16752
_diffrn_reflns_theta_full 29.24
_diffrn_reflns_theta_max 29.24
_diffrn_reflns_theta_min 1.74
_diffrn_standards_number 0
_exptl_absorpt_coefficient_mu 12.027
_exptl_absorpt_correction_T_max 0.052
_exptl_absorpt_correction_T_min 0.021
_exptl_absorpt_correction_type numerical
_exptl_absorpt_process_details
;
shape of crystal determined optically (program? reference?)
;
_exptl_crystal_colour Colorless
_exptl_crystal_density_diffrn 2.367
_exptl_crystal_density_method 'not measured'
_exptl_crystal_description Block
_exptl_crystal_F_000 936
_exptl_crystal_size_max 0.40
_exptl_crystal_size_mid 0.30
_exptl_crystal_size_min 0.25
_refine_diff_density_max 2.181
_refine_diff_density_min -2.372
_refine_ls_extinction_method none
_refine_ls_goodness_of_fit_ref 1.101
_refine_ls_hydrogen_treatment constr
_refine_ls_matrix_type full
_refine_ls_number_parameters 397
_refine_ls_number_reflns 7561
_refine_ls_number_restraints 0
_refine_ls_restrained_S_all 1.101
_refine_ls_R_factor_all 0.0607
_refine_ls_R_factor_gt 0.0488
_refine_ls_shift/su_max 0.011
_refine_ls_shift/su_mean 0.000
_refine_ls_structure_factor_coef Fsqd
_refine_ls_weighting_details 'calc w=1/[\s^2^(Fo^2^)+(0.0636P)^2^+3.7094P] where P=(Fo^2^+2Fc^2^)/3'
_refine_ls_weighting_scheme calc
_refine_ls_wR_factor_gt 0.1292
_refine_ls_wR_factor_ref 0.1368
_reflns_number_gt 6277
_reflns_number_total 7561
_reflns_threshold_expression I>2\s(I)
_cod_data_source_file hb5028.cif
_cod_data_source_block I
_cod_depositor_comments
;
The following automatic conversions were performed:
'_symmetry_cell_setting' value 'Triclinic' changed to 'triclinic'
according to '/home/saulius/struct/CIF-dictionaries/cif_core.dic'
dictionary named 'cif_core.dic' version 2.4.1 from
2010-06-29.

'_exptl_absorpt_correction_type' value 'Numerical' changed to
'numerical' according to
'/home/saulius/struct/CIF-dictionaries/cif_core.dic' dictionary named
'cif_core.dic' version 2.4.1 from 2010-06-29.

Automatic conversion script
Id: cif_fix_enum 1527 2010-12-29 10:47:43Z saulius 

The following automatic conversions were performed:

'_symmetry_cell_setting' value 'Triclinic' changed to 'triclinic'
according to /home/saulius/struct/CIF-dictionaries/cif_core.dic
dictionary named 'cif_core.dic' version 2.4.1 from
2010-06-29.

'_exptl_absorpt_correction_type' value 'Numerical'
changed to 'numerical' according to
/home/saulius/struct/CIF-dictionaries/cif_core.dic dictionary named
'cif_core.dic' version 2.4.1 from 2010-06-29.

Automatic conversion script
Id: cif_fix_values 1715 2011-07-08 13:25:40Z adriana 
;
_cod_database_code 2223378
_cod_database_fobs_code 2223378

loop_
_symmetry_equiv_pos_as_xyz
'x, y, z'
'-x, -y, -z'

loop_
_atom_site_type_symbol
_atom_site_label
_atom_site_fract_x
_atom_site_fract_y
_atom_site_fract_z
_atom_site_U_iso_or_equiv
_atom_site_adp_type
_atom_site_calc_flag
_atom_site_refinement_flags
_atom_site_occupancy
_atom_site_disorder_assembly
_atom_site_disorder_group
C C1 0.9335(12) 0.7297(9) 0.8235(9) 0.062(3) Uani d . 1 . .
H H1A 0.9208 0.6913 0.7416 0.074 Uiso calc R 1 . .
H H1B 1.0234 0.7629 0.8558 0.074 Uiso calc R 1 . .
H H1C 0.8983 0.8013 0.8446 0.074 Uiso calc R 1 . .
C C2 0.8691(9) 0.6277(9) 0.8670(7) 0.0478(18) Uani d . 1 . .
C C3 0.7749(12) 0.6393(12) 0.9294(9) 0.066(3) Uani d . 1 . .
H H3 0.7515 0.7159 0.9485 0.079 Uiso calc R 1 . .
C C4 0.7160(12) 0.5403(12) 0.9634(10) 0.067(3) Uani d . 1 . .
H H4 0.6503 0.5476 1.0032 0.080 Uiso calc R 1 . .
C C5 0.7530(10) 0.4297(10) 0.9393(8) 0.053(2) Uani d . 1 . .
H H5 0.7142 0.3619 0.9636 0.063 Uiso calc R 1 . .
C C6 0.8491(8) 0.4204(8) 0.8785(7) 0.0412(15) Uani d . 1 . .
C C7 0.8970(8) 0.3056(8) 0.8500(7) 0.0424(16) Uani d . 1 . .
C C8 0.8691(9) 0.2158(9) 0.9059(9) 0.052(2) Uani d . 1 . .
H H8 0.8187 0.2264 0.9609 0.063 Uiso calc R 1 . .
C C9 0.9175(12) 0.1117(9) 0.8781(10) 0.062(3) Uani d . 1 . .
H H9 0.8987 0.0501 0.9132 0.074 Uiso calc R 1 . .
C C10 0.9918(11) 0.0992(10) 0.8002(10) 0.060(2) Uani d . 1 . .
H H10 1.0288 0.0319 0.7834 0.072 Uiso calc R 1 . .
C C11 1.0127(10) 0.1894(9) 0.7449(9) 0.053(2) Uani d . 1 . .
H H11 1.0577 0.1762 0.6859 0.063 Uiso calc R 1 . .
C C12 0.3946(11) 0.3441(9) 0.3475(10) 0.062(3) Uani d . 1 . .
H H12A 0.3814 0.3192 0.2659 0.075 Uiso calc R 1 . .
H H12B 0.4834 0.3913 0.3805 0.075 Uiso calc R 1 . .
H H12C 0.3446 0.4000 0.3778 0.075 Uiso calc R 1 . .
C C13 0.3544(9) 0.2208(9) 0.3761(8) 0.0505(19) Uani d . 1 . .
C C14 0.2605(10) 0.2030(13) 0.4403(10) 0.068(3) Uani d . 1 . .
H H14 0.2193 0.2660 0.4646 0.081 Uiso calc R 1 . .
C C15 0.2295(11) 0.0929(14) 0.4671(10) 0.075(3) Uani d . 1 . .
H H15 0.1664 0.0798 0.5094 0.091 Uiso calc R 1 . .
C C16 0.2915(9) 0.0006(12) 0.4318(9) 0.062(3) Uani d . 1 . .
H H16 0.2723 -0.0745 0.4507 0.074 Uiso calc R 1 . .
C C17 0.3841(7) 0.0227(8) 0.3667(7) 0.0425(16) Uani d . 1 . .
C C18 0.4550(8) -0.0716(8) 0.3243(7) 0.0442(17) Uani d . 1 . .
C C19 0.4256(11) -0.1938(10) 0.3387(9) 0.063(3) Uani d . 1 . .
H H19 0.3604 -0.2185 0.3759 0.076 Uiso calc R 1 . .
C C20 0.4965(13) -0.2769(10) 0.2960(11) 0.072(3) Uani d . 1 . .
H H20 0.4774 -0.3589 0.3036 0.087 Uiso calc R 1 . .
C C21 0.5926(12) -0.2405(10) 0.2438(11) 0.067(3) Uani d . 1 . .
H H21 0.6405 -0.2959 0.2160 0.081 Uiso calc R 1 . .
C C22 0.6182(10) -0.1186(10) 0.2325(10) 0.059(2) Uani d . 1 . .
H H22 0.6836 -0.0931 0.1956 0.071 Uiso calc R 1 . .
N N1 0.9053(7) 0.5176(7) 0.8420(6) 0.0411(13) Uani d . 1 . .
N N2 0.9713(8) 0.2921(7) 0.7728(6) 0.0477(16) Uani d . 1 . .
N N3 1.2895(7) 0.5378(9) 0.7956(8) 0.057(2) Uani d . 1 . .
N N4 0.9322(8) 0.2233(8) 0.4204(7) 0.0519(17) Uani d . 1 . .
N N5 0.7285(7) 0.3733(8) 0.4898(6) 0.0469(15) Uani d . 1 . .
N N6 0.4148(6) 0.1316(7) 0.3391(6) 0.0410(13) Uani d . 1 . .
N N7 0.5523(7) -0.0368(7) 0.2727(6) 0.0443(14) Uani d . 1 . .
N N8 0.3510(8) 0.0199(8) 0.0272(7) 0.0505(16) Uani d . 1 . .
O O1 1.2315(7) 0.4180(7) 0.7307(8) 0.071(2) Uani d . 1 . .
O O2 1.2252(7) 0.6164(7) 0.8206(7) 0.0591(16) Uani d . 1 . .
O O3 1.4048(7) 0.5766(10) 0.8320(9) 0.083(3) Uani d . 1 . .
O O4 0.9642(9) 0.3404(8) 0.4264(7) 0.068(2) Uani d . 1 . .
O O5 0.9608(9) 0.2066(8) 0.5144(8) 0.076(2) Uani d . 1 . .
O O6 0.8789(12) 0.1308(10) 0.3342(9) 0.110(4) Uani d . 1 . .
O O7 0.7188(10) 0.4369(9) 0.4276(8) 0.082(3) Uani d . 1 . .
O O8 0.7761(7) 0.4279(7) 0.5941(6) 0.0578(16) Uani d . 1 . .
O O9 0.6873(7) 0.2468(7) 0.4469(6) 0.0612(17) Uani d . 1 . .
O O10 0.3682(10) 0.1365(8) 0.0852(8) 0.077(3) Uani d . 1 . .
O O11 0.4108(7) -0.0399(7) 0.0670(7) 0.0614(17) Uani d . 1 . .
O O12 0.2747(8) -0.0373(8) -0.0665(7) 0.070(2) Uani d . 1 . .
Pb Pb1 1.02005(3) 0.45241(3) 0.67017(2) 0.04043(9) Uani d . 1 . .
Pb Pb2 0.58525(3) 0.16179(3) 0.22876(3) 0.04202(10) Uani d . 1 . .

loop_
_atom_site_aniso_label
_atom_site_aniso_U_11
_atom_site_aniso_U_22
_atom_site_aniso_U_33
_atom_site_aniso_U_12
_atom_site_aniso_U_13
_atom_site_aniso_U_23
C1 0.087(7) 0.044(5) 0.063(6) 0.030(5) 0.012(5) 0.024(4)
C2 0.057(5) 0.046(4) 0.046(4) 0.030(4) 0.008(4) 0.014(3)
C3 0.086(8) 0.074(7) 0.052(5) 0.049(6) 0.018(5) 0.021(5)
C4 0.076(7) 0.081(7) 0.065(6) 0.048(6) 0.041(5) 0.028(5)
C5 0.057(5) 0.064(5) 0.048(4) 0.022(4) 0.017(4) 0.029(4)
C6 0.045(4) 0.048(4) 0.038(3) 0.021(3) 0.009(3) 0.020(3)
C7 0.047(4) 0.040(4) 0.042(4) 0.012(3) 0.011(3) 0.019(3)
C8 0.053(5) 0.050(5) 0.067(5) 0.016(4) 0.021(4) 0.036(4)
C9 0.079(7) 0.043(4) 0.073(6) 0.019(5) 0.020(5) 0.032(5)
C10 0.070(6) 0.043(4) 0.075(6) 0.026(4) 0.017(5) 0.026(4)
C11 0.059(5) 0.048(5) 0.061(5) 0.028(4) 0.020(4) 0.022(4)
C12 0.068(6) 0.045(5) 0.078(7) 0.035(4) 0.015(5) 0.013(4)
C13 0.048(5) 0.050(5) 0.049(4) 0.019(4) 0.008(4) 0.010(4)
C14 0.052(5) 0.086(8) 0.067(6) 0.031(5) 0.027(5) 0.019(6)
C15 0.056(6) 0.112(10) 0.064(6) 0.025(6) 0.036(5) 0.035(6)
C16 0.044(5) 0.080(7) 0.064(6) 0.009(5) 0.018(4) 0.038(5)
C17 0.034(3) 0.048(4) 0.044(4) 0.007(3) 0.008(3) 0.021(3)
C18 0.040(4) 0.039(4) 0.048(4) 0.003(3) 0.004(3) 0.019(3)
C19 0.070(6) 0.053(5) 0.066(6) 0.002(5) 0.007(5) 0.037(5)
C20 0.093(8) 0.044(5) 0.082(7) 0.019(5) -0.008(6) 0.036(5)
C21 0.083(8) 0.050(5) 0.080(7) 0.039(5) 0.005(6) 0.027(5)
C22 0.053(5) 0.052(5) 0.075(6) 0.026(4) 0.006(5) 0.022(5)
N1 0.046(4) 0.040(3) 0.043(3) 0.022(3) 0.010(3) 0.016(3)
N2 0.060(4) 0.043(4) 0.045(4) 0.020(3) 0.015(3) 0.018(3)
N3 0.038(4) 0.064(5) 0.081(6) 0.012(3) 0.004(4) 0.047(5)
N4 0.057(4) 0.054(4) 0.055(4) 0.019(3) 0.021(3) 0.017(3)
N5 0.038(3) 0.056(4) 0.049(4) 0.020(3) 0.007(3) 0.019(3)
N6 0.035(3) 0.041(3) 0.045(3) 0.012(3) 0.006(3) 0.014(3)
N7 0.052(4) 0.036(3) 0.047(4) 0.017(3) 0.011(3) 0.016(3)
N8 0.051(4) 0.053(4) 0.050(4) 0.018(3) 0.015(3) 0.020(3)
O1 0.054(4) 0.053(4) 0.118(7) 0.021(3) 0.016(4) 0.045(4)
O2 0.054(4) 0.053(4) 0.076(5) 0.024(3) 0.017(3) 0.025(3)
O3 0.043(4) 0.096(6) 0.111(7) 0.012(4) 0.003(4) 0.053(6)
O4 0.088(6) 0.058(4) 0.062(4) 0.015(4) 0.019(4) 0.032(3)
O5 0.086(6) 0.066(5) 0.091(6) 0.027(4) 0.019(5) 0.047(4)
O6 0.121(9) 0.070(6) 0.086(7) 0.011(6) 0.025(6) -0.023(5)
O7 0.104(7) 0.089(6) 0.081(6) 0.051(5) 0.020(5) 0.051(5)
O8 0.052(4) 0.065(4) 0.046(3) 0.019(3) 0.011(3) 0.007(3)
O9 0.056(4) 0.063(4) 0.058(4) 0.011(3) 0.009(3) 0.022(3)
O10 0.089(7) 0.059(5) 0.078(5) 0.040(5) -0.004(5) 0.023(4)
O11 0.057(4) 0.062(4) 0.075(5) 0.025(3) 0.009(3) 0.033(4)
O12 0.062(4) 0.078(5) 0.059(4) 0.015(4) -0.002(3) 0.021(4)
Pb1 0.04429(17) 0.04041(16) 0.04192(15) 0.01671(12) 0.01061(11) 0.01886(12)
Pb2 0.04585(17) 0.03412(15) 0.04792(17) 0.01031(11) 0.01553(12) 0.01783(12)

loop_
_atom_type_symbol
_atom_type_description
_atom_type_scat_dispersion_real
_atom_type_scat_dispersion_imag
_atom_type_scat_source
C C 0.0033 0.0016 'International Tables Vol C Tables 4.2.6.8 and 6.1.1.4'
H H 0.0000 0.0000 'International Tables Vol C Tables 4.2.6.8 and 6.1.1.4'
N N 0.0061 0.0033 'International Tables Vol C Tables 4.2.6.8 and 6.1.1.4'
O O 0.0106 0.0060 'International Tables Vol C Tables 4.2.6.8 and 6.1.1.4'
Pb Pb -3.3944 10.1111 'International Tables Vol C Tables 4.2.6.8 and 6.1.1.4'

loop_
_geom_angle_atom_site_label_1
_geom_angle_atom_site_label_2
_geom_angle_atom_site_label_3
_geom_angle_site_symmetry_1
_geom_angle_site_symmetry_2
_geom_angle_site_symmetry_3
_geom_angle
_geom_angle_publ_flag
O1 Pb1 O2 . . . 49.6(3) n
O1 Pb1 O4 . . . 105.4(3) n
O1 Pb1 O5 . . . 84.7(3) n
O1 Pb1 O8 . . . 166.8(3) n
O1 Pb1 N1 . . . 111.9(3) n
O1 Pb1 N2 . . . 73.1(3) n
O2 Pb1 O4 . . . 133.0(3) n
O2 Pb1 O5 . . . 134.1(3) n
O2 Pb1 O8 . . . 141.9(2) n
O2 Pb1 N1 . . . 83.7(2) n
O2 Pb1 N2 . . . 94.9(3) n
O4 Pb1 O5 . . . 45.5(3) n
O4 Pb1 O8 . . . 71.0(3) n
O4 Pb1 N1 . . . 140.2(3) n
O4 Pb1 N2 . . . 116.8(3) n
O5 Pb1 O8 . . . 84.0(3) n
O5 Pb1 N1 . . . 124.2(3) n
O5 Pb1 N2 . . . 72.2(3) n
O8 Pb1 N1 . . . 69.5(2) n
O8 Pb1 N2 . . . 96.9(3) n
N1 Pb1 N2 . . . 63.9(3) n
O9 Pb2 O10 . . . 141.1(3) n
O9 Pb2 O11 . . . 141.2(3) n
O9 Pb2 N6 . . . 70.3(2) n
O9 Pb2 N7 . . . 75.0(2) n
O9 Pb2 O12 . . 2_655 117.1(2) n
O10 Pb2 O11 . . . 46.0(3) n
O10 Pb2 N6 . . . 75.8(3) n
O10 Pb2 N7 . . . 109.1(3) n
O10 Pb2 O12 . . 2_655 101.8(3) n
O11 Pb2 N6 . . . 81.6(2) n
O11 Pb2 N7 . . . 69.7(3) n
O11 Pb2 O12 . . 2_655 74.6(3) n
N6 Pb2 N7 . . . 67.5(3) n
O12 Pb2 N6 2_655 . . 147.3(3) n
O12 Pb2 N7 2_655 . . 83.3(3) n
Pb1 O1 N3 . . . 96.4(6) no
Pb1 O2 N3 . . . 94.6(6) no
Pb1 O4 N4 . . . 94.8(6) no
Pb1 O4 Pb1 . . 2_766 110.9(3) no
Pb1 O4 N4 2_766 . . 153.4(7) no
Pb1 O5 N4 . . . 102.2(6) no
Pb1 O8 N5 . . . 120.0(6) no
Pb2 O9 N5 . . . 110.7(5) no
Pb2 O10 N8 . . . 94.1(7) no
Pb2 O11 N8 . . . 100.3(6) no
Pb2 O12 N8 2_655 . . 106.0(7) no
Pb1 N1 C2 . . . 119.9(6) no
Pb1 N1 C6 . . . 116.9(6) no
C2 N1 C6 . . . 119.9(8) no
Pb1 N2 C7 . . . 120.8(6) no
Pb1 N2 C11 . . . 119.8(7) no
C7 N2 C11 . . . 119.2(9) no
O1 N3 O2 . . . 118.2(8) no
O1 N3 O3 . . . 121.0(10) no
O2 N3 O3 . . . 120.7(10) no
O4 N4 O5 . . . 115.7(9) no
O4 N4 O6 . . . 123.4(10) no
O5 N4 O6 . . . 120.9(10) no
O7 N5 O8 . . . 122.7(9) no
O7 N5 O9 . . . 119.5(8) no
O8 N5 O9 . . . 117.8(8) no
Pb2 N6 C13 . . . 122.8(6) no
Pb2 N6 C17 . . . 118.7(5) no
C13 N6 C17 . . . 118.4(8) no
Pb2 N7 C18 . . . 118.9(6) no
Pb2 N7 C22 . . . 119.8(7) no
C18 N7 C22 . . . 120.7(9) no
O10 N8 O11 . . . 117.3(9) no
O10 N8 O12 . . . 121.4(10) no
O11 N8 O12 . . . 121.3(9) no
N1 C2 C1 . . . 117.2(9) no
N1 C2 C3 . . . 119.6(10) no
C1 C2 C3 . . . 123.3(10) no
C2 C3 C4 . . . 120.6(12) no
C3 C4 C5 . . . 120.0(12) no
C4 C5 C6 . . . 118.8(11) no
N1 C6 C5 . . . 121.1(9) no
N1 C6 C7 . . . 116.2(8) no
C5 C6 C7 . . . 122.7(9) no
N2 C7 C6 . . . 118.4(8) no
N2 C7 C8 . . . 120.7(9) no
C6 C7 C8 . . . 120.8(8) no
C7 C8 C9 . . . 118.9(10) no
C8 C9 C10 . . . 119.8(10) no
C9 C10 C11 . . . 118.6(11) no
N2 C11 C10 . . . 122.6(10) no
N6 C13 C12 . . . 117.1(9) no
N6 C13 C14 . . . 121.8(10) no
C12 C13 C14 . . . 121.1(10) no
C13 C14 C15 . . . 119.5(12) no
C14 C15 C16 . . . 120.0(12) no
C15 C16 C17 . . . 118.2(12) no
N6 C17 C16 . . . 122.1(9) no
N6 C17 C18 . . . 115.9(7) no
C16 C17 C18 . . . 122.0(9) no
N7 C18 C17 . . . 118.5(8) no
N7 C18 C19 . . . 119.6(9) no
C17 C18 C19 . . . 121.9(9) no
C18 C19 C20 . . . 118.3(11) no
C19 C20 C21 . . . 121.0(11) no
C20 C21 C22 . . . 118.3(12) no
N7 C22 C21 . . . 122.0(11) no
C2 C1 H1A . . . 110.00 no
C2 C1 H1B . . . 110.00 no
C2 C1 H1C . . . 110.00 no
H1A C1 H1B . . . 109.00 no
H1A C1 H1C . . . 109.00 no
H1B C1 H1C . . . 109.00 no
C2 C3 H3 . . . 120.00 no
C4 C3 H3 . . . 120.00 no
C3 C4 H4 . . . 120.00 no
C5 C4 H4 . . . 120.00 no
C4 C5 H5 . . . 121.00 no
C6 C5 H5 . . . 121.00 no
C7 C8 H8 . . . 121.00 no
C9 C8 H8 . . . 121.00 no
C8 C9 H9 . . . 120.00 no
C10 C9 H9 . . . 120.00 no
C9 C10 H10 . . . 121.00 no
C11 C10 H10 . . . 121.00 no
N2 C11 H11 . . . 119.00 no
C10 C11 H11 . . . 119.00 no
C13 C12 H12A . . . 109.00 no
C13 C12 H12B . . . 109.00 no
C13 C12 H12C . . . 110.00 no
H12A C12 H12B . . . 109.00 no
H12A C12 H12C . . . 109.00 no
H12B C12 H12C . . . 109.00 no
C13 C14 H14 . . . 120.00 no
C15 C14 H14 . . . 120.00 no
C14 C15 H15 . . . 120.00 no
C16 C15 H15 . . . 120.00 no
C15 C16 H16 . . . 121.00 no
C17 C16 H16 . . . 121.00 no
C18 C19 H19 . . . 121.00 no
C20 C19 H19 . . . 121.00 no
C19 C20 H20 . . . 119.00 no
C21 C20 H20 . . . 119.00 no
C20 C21 H21 . . . 121.00 no
C22 C21 H21 . . . 121.00 no
N7 C22 H22 . . . 119.00 no
C21 C22 H22 . . . 119.00 no

loop_
_geom_bond_atom_site_label_1
_geom_bond_atom_site_label_2
_geom_bond_site_symmetry_1
_geom_bond_site_symmetry_2
_geom_bond_distance
_geom_bond_publ_flag
Pb1 O1 . . 2.566(8) yes
Pb1 O2 . . 2.609(8) yes
Pb1 O4 . . 2.851(8) yes
Pb1 O5 . . 2.675(9) yes
Pb1 O8 . . 2.693(8) yes
Pb1 N1 . . 2.618(8) yes
Pb1 N2 . . 2.528(8) yes
Pb2 O9 . . 2.624(7) yes
Pb2 O10 . . 2.763(11) yes
Pb2 O11 . . 2.629(8) yes
Pb2 N6 . . 2.470(7) yes
Pb2 N7 . . 2.422(8) yes
Pb2 O12 . 2_655 2.910(9) yes
O1 N3 . . 1.269(13) no
O2 N3 . . 1.261(12) no
O3 N3 . . 1.222(12) no
O4 N4 . . 1.245(13) no
O5 N4 . . 1.287(13) no
O6 N4 . . 1.192(14) no
O7 N5 . . 1.241(13) no
O8 N5 . . 1.247(10) no
O9 N5 . . 1.275(12) no
O10 N8 . . 1.226(13) no
O11 N8 . . 1.244(12) no
O12 N8 . . 1.244(12) no
N1 C2 . . 1.354(13) no
N1 C6 . . 1.349(12) no
N2 C7 . . 1.333(12) no
N2 C11 . . 1.312(14) no
N6 C13 . . 1.338(13) no
N6 C17 . . 1.350(12) no
N7 C18 . . 1.348(12) no
N7 C22 . . 1.329(14) no
C1 C2 . . 1.477(15) no
C2 C3 . . 1.376(16) no
C3 C4 . . 1.354(19) no
C4 C5 . . 1.365(18) no
C5 C6 . . 1.379(14) no
C6 C7 . . 1.478(13) no
C7 C8 . . 1.401(14) no
C8 C9 . . 1.375(16) no
C9 C10 . . 1.339(18) no
C10 C11 . . 1.396(16) no
C12 C13 . . 1.512(15) no
C13 C14 . . 1.392(16) no
C14 C15 . . 1.36(2) no
C15 C16 . . 1.375(18) no
C16 C17 . . 1.397(14) no
C17 C18 . . 1.480(13) no
C18 C19 . . 1.403(15) no
C19 C20 . . 1.389(18) no
C20 C21 . . 1.348(19) no
C21 C22 . . 1.384(17) no
C1 H1A . . 0.9600 no
C1 H1B . . 0.9600 no
C1 H1C . . 0.9600 no
C3 H3 . . 0.9300 no
C4 H4 . . 0.9300 no
C5 H5 . . 0.9300 no
C8 H8 . . 0.9300 no
C9 H9 . . 0.9300 no
C10 H10 . . 0.9300 no
C11 H11 . . 0.9300 no
C12 H12A . . 0.9600 no
C12 H12B . . 0.9600 no
C12 H12C . . 0.9600 no
C14 H14 . . 0.9300 no
C15 H15 . . 0.9300 no
C16 H16 . . 0.9300 no
C19 H19 . . 0.9300 no
C20 H20 . . 0.9300 no
C21 H21 . . 0.9300 no
C22 H22 . . 0.9300 no

loop_
_geom_hbond_atom_site_label_D
_geom_hbond_atom_site_label_H
_geom_hbond_atom_site_label_A
_geom_hbond_site_symmetry_A
_geom_hbond_distance_DH
_geom_hbond_distance_HA
_geom_hbond_distance_DA
_geom_hbond_angle_DHA
_geom_hbond_publ_flag
C1 H1A O4 2_766 0.96 2.55 3.378(14) 144 yes
C3 H3 O10 2_666 0.93 2.50 3.368(17) 155 yes
C10 H10 O6 2_756 0.93 2.47 3.349(17) 157 yes
C12 H12A O10 . 0.96 2.48 3.299(15) 143 yes
C12 H12B O7 . 0.96 2.49 3.412(17) 160 yes
C12 H12C O8 2_666 0.96 2.59 3.516(14) 162 yes
C19 H19 O9 2_656 0.93 2.45 3.253(13) 145 yes
C21 H21 O1 2_756 0.93 2.42 3.212(15) 143 yes
C22 H22 O12 2_655 0.93 2.53 3.268(15) 137 yes

loop_
_geom_torsion_atom_site_label_1
_geom_torsion_atom_site_label_2
_geom_torsion_atom_site_label_3
_geom_torsion_atom_site_label_4
_geom_torsion_site_symmetry_1
_geom_torsion_site_symmetry_2
_geom_torsion_site_symmetry_3
_geom_torsion_site_symmetry_4
_geom_torsion
_geom_torsion_publ_flag
O2 Pb1 O1 N3 . . . . -6.2(6) no
O4 Pb1 O1 N3 . . . . 127.9(6) no
O5 Pb1 O1 N3 . . . . 168.9(7) no
N1 Pb1 O1 N3 . . . . -66.3(7) no
N2 Pb1 O1 N3 . . . . -118.2(7) no
O4 Pb1 O1 N3 2_766 . . . 54.0(7) no
O1 Pb1 O2 N3 . . . . 6.2(6) no
O4 Pb1 O2 N3 . . . . -65.2(7) no
O5 Pb1 O2 N3 . . . . -0.8(8) no
O8 Pb1 O2 N3 . . . . 176.8(5) no
N1 Pb1 O2 N3 . . . . 132.1(6) no
N2 Pb1 O2 N3 . . . . 69.1(6) no
O4 Pb1 O2 N3 2_766 . . . -122.8(6) no
O1 Pb1 O4 N4 . . . . 73.9(7) no
O2 Pb1 O4 N4 . . . . 122.3(6) no
O5 Pb1 O4 N4 . . . . 7.7(6) no
O8 Pb1 O4 N4 . . . . -92.9(7) no
N1 Pb1 O4 N4 . . . . -85.2(8) no
N2 Pb1 O4 N4 . . . . -4.7(8) no
O4 Pb1 O4 N4 2_766 . . . -173.2(7) no
O1 Pb1 O4 Pb1 . . . 2_766 -113.0(3) no
O2 Pb1 O4 Pb1 . . . 2_766 -64.5(5) no
O5 Pb1 O4 Pb1 . . . 2_766 -179.1(6) no
O8 Pb1 O4 Pb1 . . . 2_766 80.3(3) no
N1 Pb1 O4 Pb1 . . . 2_766 88.0(5) no
N2 Pb1 O4 Pb1 . . . 2_766 168.5(3) no
O4 Pb1 O4 Pb1 2_766 . . 2_766 0.0(3) no
O1 Pb1 O4 Pb1 2_766 2_766 . . -97.2(4) no
O2 Pb1 O4 Pb1 2_766 2_766 . . -138.7(4) no
O4 Pb1 O4 Pb1 2_766 2_766 . . 0.0(3) no
O5 Pb1 O4 Pb1 2_766 2_766 . . -0.7(5) no
O8 Pb1 O4 Pb1 2_766 2_766 . . 75.2(3) no
N1 Pb1 O4 Pb1 2_766 2_766 . . 138.6(3) no
O1 Pb1 O4 N4 2_766 2_766 . . 67.4(18) no
O2 Pb1 O4 N4 2_766 2_766 . . 26.0(17) no
O4 Pb1 O4 N4 2_766 2_766 . . 164.7(18) no
O5 Pb1 O4 N4 2_766 2_766 . . 164.0(17) no
O8 Pb1 O4 N4 2_766 2_766 . . -120.2(17) no
N1 Pb1 O4 N4 2_766 2_766 . . -56.7(18) no
O1 Pb1 O5 N4 . . . . -125.3(7) no
O2 Pb1 O5 N4 . . . . -120.0(7) no
O4 Pb1 O5 N4 . . . . -7.6(6) no
O8 Pb1 O5 N4 . . . . 61.6(7) no
N1 Pb1 O5 N4 . . . . 121.8(6) no
N2 Pb1 O5 N4 . . . . 160.8(8) no
O4 Pb1 O5 N4 2_766 . . . -8.5(8) no
O2 Pb1 O8 N5 . . . . 141.4(7) no
O4 Pb1 O8 N5 . . . . 4.4(7) no
O5 Pb1 O8 N5 . . . . -40.4(7) no
N1 Pb1 O8 N5 . . . . -170.4(8) no
N2 Pb1 O8 N5 . . . . -111.6(7) no
O4 Pb1 O8 N5 2_766 . . . 77.1(7) no
O8 Pb1 N1 C6 . . . . 92.2(6) no
N2 Pb1 N1 C6 . . . . -16.8(6) no
O4 Pb1 N1 C6 2_766 . . . 159.2(6) no
O1 Pb1 N2 C7 . . . . 135.5(7) no
O2 Pb1 N2 C7 . . . . 90.4(7) no
O4 Pb1 N2 C7 . . . . -125.4(7) no
O5 Pb1 N2 C7 . . . . -134.7(7) no
O8 Pb1 N2 C7 . . . . -53.3(7) no
N1 Pb1 N2 C7 . . . . 9.9(6) no
O1 Pb1 N2 C11 . . . . -48.8(8) no
O2 Pb1 N2 C11 . . . . -93.9(8) no
O4 Pb1 N2 C11 . . . . 50.2(8) no
O5 Pb1 N2 C11 . . . . 40.9(8) no
O8 Pb1 N2 C11 . . . . 122.4(8) no
N1 Pb1 N2 C11 . . . . -174.4(8) no
O5 Pb1 N1 C6 . . . . 25.0(7) no
O5 Pb1 N1 C2 . . . . -134.5(7) no
O8 Pb1 N1 C2 . . . . -67.3(7) no
N2 Pb1 N1 C2 . . . . -176.2(8) no
O4 Pb1 N1 C2 2_766 . . . -0.2(7) no
O1 Pb1 N1 C2 . . . . 126.8(7) no
O2 Pb1 N1 C2 . . . . 85.1(7) no
O4 Pb1 N1 C2 . . . . -75.0(8) no
O4 Pb1 N1 C6 . . . . 84.5(7) no
O1 Pb1 N1 C6 . . . . -73.7(7) no
O2 Pb1 N1 C6 . . . . -115.4(6) no
O10 Pb2 O12 N8 2_655 2_655 . . 11.7(7) no
O11 Pb2 O12 N8 2_655 2_655 . . -25.8(7) no
N6 Pb2 O12 N8 2_655 2_655 . . -70.4(8) no
N7 Pb2 O12 N8 2_655 2_655 . . -96.6(7) no
O9 Pb2 O12 N8 2_655 2_655 . . -165.9(6) no
O10 Pb2 O9 N5 . . . . -74.9(7) no
O11 Pb2 O9 N5 . . . . -151.9(6) no
N6 Pb2 O9 N5 . . . . -105.8(6) no
N7 Pb2 O9 N5 . . . . -176.8(7) no
O12 Pb2 O9 N5 2_655 . . . 109.0(6) no
O9 Pb2 O10 N8 . . . . -130.6(6) no
O11 Pb2 O10 N8 . . . . -8.6(6) no
N6 Pb2 O10 N8 . . . . -100.6(7) no
N7 Pb2 O10 N8 . . . . -41.0(7) no
O12 Pb2 O10 N8 2_655 . . . 45.9(7) no
O9 Pb2 O11 N8 . . . . 130.3(6) no
O10 Pb2 O11 N8 . . . . 8.6(6) no
N6 Pb2 O11 N8 . . . . 87.0(6) no
N7 Pb2 O11 N8 . . . . 156.0(7) no
O12 Pb2 O11 N8 2_655 . . . -115.5(6) no
O11 Pb2 N7 C22 . . . . 87.4(8) no
N6 Pb2 N7 C22 . . . . 176.5(8) no
O12 Pb2 N7 C22 2_655 . . . 11.4(8) no
O12 Pb2 N6 C13 2_655 . . . -155.8(6) no
O9 Pb2 N6 C17 . . . . -83.2(6) no
O10 Pb2 N6 C17 . . . . 116.3(6) no
O11 Pb2 N6 C17 . . . . 69.7(6) no
N7 Pb2 N6 C17 . . . . -1.8(6) no
O12 Pb2 N6 C17 2_655 . . . 26.5(8) no
O9 Pb2 N7 C18 . . . . 80.0(6) no
O10 Pb2 N7 C18 . . . . -59.4(7) no
O11 Pb2 N7 C18 . . . . -83.6(6) no
N6 Pb2 N7 C18 . . . . 5.5(6) no
O12 Pb2 N7 C18 2_655 . . . -159.6(6) no
O9 Pb2 N6 C13 . . . . 94.5(7) no
O10 Pb2 N6 C13 . . . . -66.0(7) no
O11 Pb2 N6 C13 . . . . -112.6(7) no
N7 Pb2 N6 C13 . . . . 175.9(7) no
O9 Pb2 N7 C22 . . . . -109.0(8) no
O10 Pb2 N7 C22 . . . . 111.6(8) no
Pb1 O1 N3 O3 . . . . -168.1(10) no
Pb1 O1 N3 O2 . . . . 11.1(10) no
Pb1 O2 N3 O1 . . . . -10.8(10) no
Pb1 O2 N3 O3 . . . . 168.4(10) no
Pb1 O4 N4 O5 2_766 . . . -178.4(13) no
Pb1 O4 N4 O6 . . . . 167.5(11) no
Pb1 O4 N4 O5 . . . . -12.8(10) no
Pb1 O4 N4 O6 2_766 . . . 2(2) no
Pb1 O5 N4 O4 . . . . 13.9(11) no
Pb1 O5 N4 O6 . . . . -166.4(10) no
Pb1 O8 N5 O9 . . . . 81.2(9) no
Pb1 O8 N5 O7 . . . . -99.6(10) no
Pb2 O9 N5 O8 . . . . 177.8(6) no
Pb2 O9 N5 O7 . . . . -1.4(11) no
Pb2 O10 N8 O11 . . . . 14.9(10) no
Pb2 O10 N8 O12 . . . . -166.7(9) no
Pb2 O11 N8 O10 . . . . -15.9(10) no
Pb2 O11 N8 O12 . . . . 165.7(8) no
Pb2 O12 N8 O10 2_655 . . . 129.4(9) no
Pb2 O12 N8 O11 2_655 . . . -52.2(11) no
Pb1 N1 C2 C1 . . . . -20.6(11) no
C6 N1 C2 C1 . . . . -179.4(8) no
Pb1 N1 C2 C3 . . . . 158.7(7) no
C6 N1 C2 C3 . . . . -0.1(13) no
C2 N1 C6 C5 . . . . 1.3(13) no
Pb1 N1 C6 C7 . . . . 22.2(10) no
C2 N1 C6 C7 . . . . -178.4(8) no
Pb1 N1 C6 C5 . . . . -158.2(7) no
C11 N2 C7 C6 . . . . -178.7(9) no
Pb1 N2 C7 C8 . . . . 179.4(7) no
C7 N2 C11 C10 . . . . -5.9(16) no
Pb1 N2 C11 C10 . . . . 178.3(8) no
Pb1 N2 C7 C6 . . . . -3.1(11) no
C11 N2 C7 C8 . . . . 3.7(14) no
Pb2 N6 C17 C16 . . . . 178.1(7) no
C13 N6 C17 C16 . . . . 0.3(13) no
Pb2 N6 C13 C14 . . . . -178.6(8) no
Pb2 N6 C13 C12 . . . . 0.1(12) no
C17 N6 C13 C12 . . . . 177.7(8) no
Pb2 N6 C17 C18 . . . . -1.6(9) no
C17 N6 C13 C14 . . . . -0.9(14) no
C13 N6 C17 C18 . . . . -179.4(8) no
Pb2 N7 C22 C21 . . . . -172.4(9) no
Pb2 N7 C18 C19 . . . . 172.8(7) no
Pb2 N7 C18 C17 . . . . -8.6(10) no
C18 N7 C22 C21 . . . . -1.5(16) no
C22 N7 C18 C17 . . . . -179.5(9) no
C22 N7 C18 C19 . . . . 1.9(13) no
C1 C2 C3 C4 . . . . 177.5(11) no
N1 C2 C3 C4 . . . . -1.7(16) no
C2 C3 C4 C5 . . . . 2.3(18) no
C3 C4 C5 C6 . . . . -1.1(17) no
C4 C5 C6 N1 . . . . -0.7(14) no
C4 C5 C6 C7 . . . . 179.0(9) no
N1 C6 C7 C8 . . . . 164.3(9) no
N1 C6 C7 N2 . . . . -13.3(12) no
C5 C6 C7 C8 . . . . -15.4(14) no
C5 C6 C7 N2 . . . . 167.0(9) no
C6 C7 C8 C9 . . . . -178.9(10) no
N2 C7 C8 C9 . . . . -1.3(15) no
C7 C8 C9 C10 . . . . 1.2(17) no
C8 C9 C10 C11 . . . . -3.2(18) no
C9 C10 C11 N2 . . . . 5.8(18) no
C12 C13 C14 C15 . . . . -178.1(11) no
N6 C13 C14 C15 . . . . 0.5(16) no
C13 C14 C15 C16 . . . . 0.6(18) no
C14 C15 C16 C17 . . . . -1.2(17) no
C15 C16 C17 N6 . . . . 0.8(15) no
C15 C16 C17 C18 . . . . -179.6(9) no
C16 C17 C18 C19 . . . . 5.6(14) no
N6 C17 C18 C19 . . . . -174.7(8) no
C16 C17 C18 N7 . . . . -173.0(8) no
N6 C17 C18 N7 . . . . 6.7(11) no
C17 C18 C19 C20 . . . . 179.8(10) no
N7 C18 C19 C20 . . . . -1.7(15) no
C18 C19 C20 C21 . . . . 1.1(18) no
C19 C20 C21 C22 . . . . -0.7(19) no
C20 C21 C22 N7 . . . . 0.9(19) no
